data_4513962
loop_
_publ_author_name
'Bizet, Vincent'
'Borrajo-Calleja, Gustavo M.'
'Besnard, C\'eline'
'Mazet, Cl\'ement'

_publ_section_title
;
 Direct Access to Furoindolines by Palladium-Catalyzed Intermolecular
 Carboamination
;
_journal_issue 10
_journal_name_full 'ACS Catalysis'
_journal_page_first 7183
_journal_paper_doi 10.1021/acscatal.6b02238
_journal_volume 6
_journal_year 2016
_chemical_formula_moiety 'C19 H17 N O4 S'
_chemical_formula_sum 'C19 H17 N O4 S'
_chemical_formula_weight 355.39
_space_group_crystal_system monoclinic
_space_group_IT_number 14
_space_group_name_Hall '-P 2ybc'
_space_group_name_H-M_alt 'P 1 21/c 1'
_symmetry_space_group_name_Hall '-P 2ybc'
_symmetry_space_group_name_H-M 'P 1 21/c 1'
_atom_sites_solution_hydrogens geom
_atom_sites_solution_primary iterative
_audit_creation_date 2016-06-17
_audit_creation_method
;
Olex2 1.2-beta
(compiled 2016.02.19 svn.r3266 for OlexSys, GUI svn.r5155)
;
_cell_angle_alpha 90
_cell_angle_beta 90.4024(12)
_cell_angle_gamma 90
_cell_formula_units_Z 4
_cell_length_a 10.28582(14)
_cell_length_b 9.52978(12)
_cell_length_c 16.5640(2)
_cell_measurement_reflns_used 9295
_cell_measurement_temperature 180.2(7)
_cell_measurement_theta_max 74.2011
_cell_measurement_theta_min 4.2984
_cell_volume 1623.59(4)
_computing_cell_refinement 'CrysAlisPro 1.171.38.41 (Rigaku OD, 2015)'
_computing_data_collection 'CrysAlisPro 1.171.38.41 (Rigaku OD, 2015)'
_computing_data_reduction 'CrysAlisPro 1.171.38.41 (Rigaku OD, 2015)'
_computing_molecular_graphics 'Olex2 (Dolomanov et al., 2009)'
_computing_publication_material 'Olex2 (Dolomanov et al., 2009)'
_computing_structure_refinement 'ShelXL (Sheldrick, 2015)'
_computing_structure_solution 'olex2.solve (Bourhis et al., 2015)'
_diffrn_ambient_environment N~2~
_diffrn_ambient_temperature 180.2(7)
_diffrn_detector 'CCD plate'
_diffrn_detector_area_resol_mean 10.4679
_diffrn_detector_type Atlas
_diffrn_measured_fraction_theta_full 1.000
_diffrn_measured_fraction_theta_max 0.984
_diffrn_measurement_details
;
List of Runs (angles in degrees, time in seconds):

--------------------------------------------------------------------------
  1  \w    -52.00  34.00   1.00    1.00    --  -41.08  77.00 150.00   86
  2  \w   -115.00 -42.00   1.00    1.00    --  -41.08 -38.00  60.00   73
  3  \w   -113.00 -78.00   1.00    1.00    --  -41.08-135.00 103.00   35
  4  \w    151.00 176.00   1.00    2.00    --  108.11 125.00 150.00   25
  5  \w    105.00 175.00   1.00    2.00    --  108.11 125.00 -30.00   70
  6  \w    139.00 168.00   1.00    2.00    --  108.11 125.00 -90.00   29
  7  \w    115.00 144.00   1.00    2.00    --  108.11  61.00-150.00   29
  8  \w     84.00 167.00   1.00    2.00    --  108.11  30.00-180.00   83
  9  \w     70.00 109.00   1.00    2.00    --  108.11 -94.00 -30.00   39
 10  \w     76.00 101.00   1.00    1.00    --   41.08-133.00  12.00   25
 11  \w     39.00 132.00   1.00    2.00    --  108.11 -45.00   0.00   93
 12  \w     94.00 121.00   1.00    2.00    --  108.11-125.00-180.00   27
 13  \w     37.00  63.00   1.00    2.00    --  108.11 -45.00-120.00   26
 14  \w    -37.00  -8.00   1.00    1.00    --  -41.08 -77.00-150.00   29
 15  \w   -115.00 -85.00   1.00    1.00    --  -41.08 -77.00-180.00   30
 16  \w   -114.00 -79.00   1.00    1.00    --  -41.08 -57.00-120.00   35
 17  \w   -121.00 -40.00   1.00    1.00    --  -41.08 178.00-180.00   81
 18  \w    -57.00  -8.00   1.00    1.00    --  -41.08 -77.00  90.00   49
 19  \w    -89.00 -18.00   1.00    1.00    --  -41.08 -38.00-120.00   71
 20  \w    -64.00 -12.00   1.00    1.00    --  -41.08 -77.00-180.00   52
 21  \w   -117.00 -68.00   1.00    1.00    --  -41.08 -77.00-150.00   49
 22  \w    -86.00  -9.00   1.00    1.00    --  -41.08 -77.00   0.00   77
 23  \w    -39.00 -14.00   1.00    1.00    --  -41.08 -57.00-120.00   25
 24  \w     62.00  88.00   1.00    1.00    --   41.08 178.00  90.00   26
 25  \w     57.00 107.00   1.00    1.00    --   41.08 178.00 150.00   50
 26  \w     26.00  63.00   1.00    1.00    --   41.08  19.00  90.00   37
 27  \w     77.00 104.00   1.00    2.00    --  108.11  77.00 120.00   27
 28  \w     79.00 105.00   1.00    2.00    --  108.11  61.00-180.00   26
 29  \w     76.00 175.00   1.00    2.00    --  108.11  77.00 -60.00   99
 30  \w     76.00 102.00   1.00    2.00    --  108.11  77.00  30.00   26
 31  \w    147.00 174.00   1.00    2.00    --  108.11  77.00 150.00   27
 32  \w     76.00 106.00   1.00    2.00    --  108.11  77.00  90.00   30
 33  \w    111.00 172.00   1.00    2.00    --  108.11  77.00 -90.00   61
 34  \w     76.00 102.00   1.00    2.00    --  108.11  77.00 -90.00   26
 35  \w     76.00 102.00   1.00    2.00    --  108.11  77.00 150.00   26
 36  \w     76.00 102.00   1.00    2.00    --  108.11  77.00   0.00   26
 37  \w     79.00 136.00   1.00    2.00    --  108.11  61.00   0.00   57
 38  \w     76.00 102.00   1.00    2.00    --  108.11  77.00-120.00   26
 39  \w    110.00 141.00   1.00    2.00    --  108.11  77.00-120.00   31
;
_diffrn_measurement_device 'four-circle diffractometer'
_diffrn_measurement_device_type 'SuperNova, Dual, Cu at zero, Atlas'
_diffrn_measurement_method '\w scans'
_diffrn_orient_matrix_type 'CrysAlisPro convention (1999,Acta A55,543-557)'
_diffrn_orient_matrix_UB_11 0.0011826000
_diffrn_orient_matrix_UB_12 -0.1181851000
_diffrn_orient_matrix_UB_13 -0.0635043000
_diffrn_orient_matrix_UB_21 0.0000227000
_diffrn_orient_matrix_UB_22 0.1104065000
_diffrn_orient_matrix_UB_23 -0.0679241000
_diffrn_orient_matrix_UB_31 0.1497366000
_diffrn_orient_matrix_UB_32 0.0008440000
_diffrn_orient_matrix_UB_33 0.0011968000
_diffrn_radiation_monochromator mirror
_diffrn_radiation_probe x-ray
_diffrn_radiation_type CuK\a
_diffrn_radiation_wavelength 1.54184
_diffrn_reflns_av_R_equivalents 0.0209
_diffrn_reflns_av_unetI/netI 0.0147
_diffrn_reflns_Laue_measured_fraction_full 1.000
_diffrn_reflns_Laue_measured_fraction_max 0.984
_diffrn_reflns_limit_h_max 12
_diffrn_reflns_limit_h_min -10
_diffrn_reflns_limit_k_max 11
_diffrn_reflns_limit_k_min -11
_diffrn_reflns_limit_l_max 19
_diffrn_reflns_limit_l_min -20
_diffrn_reflns_number 15454
_diffrn_reflns_point_group_measured_fraction_full 1.000
_diffrn_reflns_point_group_measured_fraction_max 0.984
_diffrn_reflns_theta_full 67.684
_diffrn_reflns_theta_max 74.197
_diffrn_reflns_theta_min 4.298
_diffrn_source 'micro-focus sealed X-ray tube'
_diffrn_source_type 'SuperNova (Cu) X-ray Source'
_exptl_absorpt_coefficient_mu 1.990
_exptl_absorpt_correction_T_max 0.873
_exptl_absorpt_correction_T_min 0.593
_exptl_absorpt_correction_type analytical
_exptl_absorpt_process_details
;
CrysAlisPro 1.171.38.41 (Rigaku Oxford Diffraction, 2015)
Analytical numeric absorption correction using a multifaceted crystal
            model based on expressions derived by R.C. Clark & J.S. Reid.
(Clark, R. C. & Reid, J. S. (1995). Acta Cryst. A51, 887-897)
Empirical absorption correction using spherical harmonics,
 implemented in SCALE3 ABSPACK scaling algorithm.
;
_exptl_crystal_colour colourless
_exptl_crystal_colour_primary colourless
_exptl_crystal_density_diffrn 1.454
_exptl_crystal_description prism
_exptl_crystal_F_000 744
_exptl_crystal_size_max 0.496
_exptl_crystal_size_mid 0.109
_exptl_crystal_size_min 0.072
_refine_diff_density_max 0.254
_refine_diff_density_min -0.426
_refine_diff_density_rms 0.044
_refine_ls_extinction_method none
_refine_ls_goodness_of_fit_ref 1.029
_refine_ls_hydrogen_treatment constr
_refine_ls_matrix_type full
_refine_ls_number_parameters 227
_refine_ls_number_reflns 3251
_refine_ls_number_restraints 0
_refine_ls_restrained_S_all 1.029
_refine_ls_R_factor_all 0.0361
_refine_ls_R_factor_gt 0.0333
_refine_ls_shift/su_max 0.000
_refine_ls_shift/su_mean 0.000
_refine_ls_structure_factor_coef Fsqd
_refine_ls_weighting_details 'w=1/[\s^2^(Fo^2^)+(0.0477P)^2^+0.7426P] where P=(Fo^2^+2Fc^2^)/3'
_refine_ls_weighting_scheme calc
_refine_ls_wR_factor_gt 0.0890
_refine_ls_wR_factor_ref 0.0914
_reflns_Friedel_coverage 0.000
_reflns_number_gt 2995
_reflns_number_total 3251
_reflns_threshold_expression 'I > 2\s(I)'
_cod_data_source_file cs6b02238_si_007.cif
_cod_data_source_block gb1085
_cod_depositor_comments 'Adding full bibliography for 4513960--4513963.cif.'
_cod_database_code 4513962
_chemical_oxdiff_formula 'C19 H17 O4 S1 N1'
_shelx_space_group_comment
;
The symmetry employed for this shelxl refinement is uniquely defined
by the following loop, which should always be used as a source of
symmetry information in preference to the above space-group names.
They are only intended as comments.
;
_reflns_odcompleteness_completeness 99.94
_reflns_odcompleteness_iscentric 1
_reflns_odcompleteness_theta 66.97
_olex2_refinement_description
;
1. Fixed Uiso
 At 1.2 times of:
  All C(H) groups, All C(H,H) groups
 At 1.5 times of:
  All C(H,H,H) groups
2.a Ternary CH refined with riding coordinates:
 C12(H12), C13(H13), C15(H15)
2.b Secondary CH2 refined with riding coordinates:
 C16(H16A,H16B)
2.c Aromatic/amide H refined with riding coordinates:
 C7(H7), C8(H8), C9(H9), C10(H10), C18(H18), C19(H19), C22(H22), C23(H23),
 C25(H25)
2.d Idealised Me refined as rotating group:
 C4(H4A,H4B,H4C)
;
_shelx_shelxl_version_number 2014/7
_olex2_submission_special_instructions 'No special instructions were received'
_oxdiff_exptl_absorpt_empirical_details
;
Empirical correction (ABSPACK) includes:
- Absorption correction using spherical harmonics
- Frame scaling
;
_oxdiff_exptl_absorpt_empirical_full_max 1.297
_oxdiff_exptl_absorpt_empirical_full_min 0.585

loop_
_space_group_symop_operation_xyz
'x, y, z'
'-x, y+1/2, -z+1/2'
'-x, -y, -z'
'x, -y-1/2, z-1/2'

loop_
_atom_site_label
_atom_site_type_symbol
_atom_site_fract_x
_atom_site_fract_y
_atom_site_fract_z
_atom_site_U_iso_or_equiv
_atom_site_adp_type
_atom_site_occupancy
_atom_site_site_symmetry_order
_atom_site_calc_flag
_atom_site_refinement_flags_posn
S1 S 0.54111(3) 0.75473(4) 0.63607(2) 0.02822(12) Uani 1 1 d .
O2 O 0.62553(11) 0.81724(13) 0.57798(7) 0.0401(3) Uani 1 1 d .
O3 O 0.59527(11) 0.67933(13) 0.70292(7) 0.0403(3) Uani 1 1 d .
O14 O 0.31280(10) 0.55468(12) 0.69479(6) 0.0297(2) Uani 1 1 d .
O21 O -0.15379(10) 0.43167(12) 0.92744(6) 0.0350(3) Uani 1 1 d .
N5 N 0.44657(11) 0.64486(13) 0.58798(7) 0.0276(3) Uani 1 1 d .
C4 C 0.43854(17) 0.88672(19) 0.67261(10) 0.0383(4) Uani 1 1 d .
H4A H 0.4907 0.9589 0.6997 0.057 Uiso 1 1 calc GR
H4B H 0.3771 0.8461 0.7110 0.057 Uiso 1 1 calc GR
H4C H 0.3904 0.9290 0.6275 0.057 Uiso 1 1 calc GR
C6 C 0.38594(13) 0.66914(15) 0.51191(8) 0.0243(3) Uani 1 1 d .
C7 C 0.40250(15) 0.77994(16) 0.45837(9) 0.0300(3) Uani 1 1 d .
H7 H 0.4597 0.8555 0.4705 0.036 Uiso 1 1 calc R
C8 C 0.33205(16) 0.77599(17) 0.38624(9) 0.0331(3) Uani 1 1 d .
H8 H 0.3414 0.8504 0.3486 0.040 Uiso 1 1 calc R
C9 C 0.24874(15) 0.66605(17) 0.36828(9) 0.0332(3) Uani 1 1 d .
H9 H 0.2018 0.6657 0.3187 0.040 Uiso 1 1 calc R
C10 C 0.23351(15) 0.55595(16) 0.42268(9) 0.0301(3) Uani 1 1 d .
H10 H 0.1765 0.4803 0.4105 0.036 Uiso 1 1 calc R
C11 C 0.30253(13) 0.55808(15) 0.49475(8) 0.0246(3) Uani 1 1 d .
C12 C 0.30204(14) 0.45298(15) 0.56267(8) 0.0270(3) Uani 1 1 d .
H12 H 0.3355 0.3595 0.5448 0.032 Uiso 1 1 calc R
C13 C 0.39117(14) 0.51975(15) 0.62792(8) 0.0266(3) Uani 1 1 d .
H13 H 0.4616 0.4531 0.6443 0.032 Uiso 1 1 calc R
C15 C 0.17775(14) 0.55591(15) 0.66971(8) 0.0274(3) Uani 1 1 d .
H15 H 0.1562 0.6482 0.6442 0.033 Uiso 1 1 calc R
C16 C 0.17145(15) 0.43952(16) 0.60610(9) 0.0305(3) Uani 1 1 d .
H16A H 0.0978 0.4544 0.5683 0.037 Uiso 1 1 calc R
H16B H 0.1625 0.3462 0.6317 0.037 Uiso 1 1 calc R
C17 C 0.09110(14) 0.53130(15) 0.74131(8) 0.0262(3) Uani 1 1 d .
C18 C -0.03392(15) 0.58955(15) 0.74054(9) 0.0294(3) Uani 1 1 d .
H18 H -0.0582 0.6504 0.6976 0.035 Uiso 1 1 calc R
C19 C -0.12351(15) 0.56103(16) 0.80067(9) 0.0319(3) Uani 1 1 d .
H19 H -0.2090 0.5987 0.7994 0.038 Uiso 1 1 calc R
C20 C -0.08126(14) 0.47517(16) 0.86214(8) 0.0280(3) Uani 1 1 d .
C22 C -0.07126(16) 0.34935(17) 0.97284(9) 0.0347(3) Uani 1 1 d .
H22 H -0.0956 0.3057 1.0220 0.042 Uiso 1 1 calc R
C23 C 0.04664(16) 0.33742(16) 0.94039(9) 0.0323(3) Uani 1 1 d .
H23 H 0.1183 0.2858 0.9614 0.039 Uiso 1 1 calc R
C24 C 0.04331(14) 0.41881(15) 0.86689(8) 0.0267(3) Uani 1 1 d .
C25 C 0.13054(14) 0.44589(15) 0.80471(9) 0.0278(3) Uani 1 1 d .
H25 H 0.2154 0.4066 0.8058 0.033 Uiso 1 1 calc R

loop_
_atom_site_aniso_label
_atom_site_aniso_U_11
_atom_site_aniso_U_22
_atom_site_aniso_U_33
_atom_site_aniso_U_23
_atom_site_aniso_U_13
_atom_site_aniso_U_12
S1 0.02085(19) 0.0382(2) 0.0256(2) -0.00371(14) -0.00117(13) -0.00374(13)
O2 0.0297(6) 0.0536(7) 0.0372(6) -0.0059(5) 0.0068(5) -0.0154(5)
O3 0.0327(6) 0.0507(7) 0.0373(6) 0.0002(5) -0.0144(5) -0.0008(5)
O14 0.0253(5) 0.0434(6) 0.0204(5) -0.0019(4) 0.0003(4) -0.0066(4)
O21 0.0291(5) 0.0456(6) 0.0303(5) -0.0002(5) 0.0060(4) -0.0065(5)
N5 0.0258(6) 0.0351(6) 0.0218(6) 0.0023(5) -0.0026(5) -0.0068(5)
C4 0.0387(9) 0.0436(9) 0.0327(8) -0.0080(7) 0.0020(7) 0.0030(7)
C6 0.0215(6) 0.0315(7) 0.0199(6) -0.0019(5) 0.0021(5) 0.0011(5)
C7 0.0305(8) 0.0332(7) 0.0264(7) 0.0018(6) 0.0041(6) -0.0040(6)
C8 0.0365(8) 0.0387(8) 0.0241(7) 0.0055(6) 0.0048(6) 0.0031(7)
C9 0.0336(8) 0.0459(9) 0.0201(7) -0.0012(6) -0.0014(6) 0.0043(7)
C10 0.0295(7) 0.0367(8) 0.0242(7) -0.0062(6) -0.0003(6) -0.0016(6)
C11 0.0237(7) 0.0291(7) 0.0211(6) -0.0031(5) 0.0033(5) 0.0005(5)
C12 0.0299(7) 0.0273(7) 0.0238(7) -0.0016(5) 0.0011(6) -0.0016(6)
C13 0.0255(7) 0.0307(7) 0.0237(7) 0.0024(5) 0.0005(5) 0.0006(6)
C15 0.0281(7) 0.0296(7) 0.0244(7) 0.0025(6) -0.0007(6) -0.0021(6)
C16 0.0315(8) 0.0359(8) 0.0239(7) -0.0018(6) 0.0016(6) -0.0097(6)
C17 0.0281(7) 0.0285(7) 0.0221(7) -0.0015(5) 0.0004(5) -0.0054(6)
C18 0.0326(8) 0.0280(7) 0.0276(7) 0.0020(6) -0.0067(6) -0.0003(6)
C19 0.0249(7) 0.0359(8) 0.0349(8) -0.0031(6) -0.0018(6) 0.0026(6)
C20 0.0267(7) 0.0337(7) 0.0236(7) -0.0051(6) 0.0025(5) -0.0060(6)
C22 0.0408(9) 0.0386(8) 0.0248(7) 0.0016(6) 0.0006(6) -0.0084(7)
C23 0.0371(8) 0.0333(7) 0.0264(7) 0.0030(6) 0.0001(6) -0.0032(6)
C24 0.0300(7) 0.0264(7) 0.0236(7) -0.0003(5) -0.0021(5) -0.0027(5)
C25 0.0243(7) 0.0316(7) 0.0274(7) 0.0002(6) -0.0008(5) 0.0024(6)

loop_
_atom_type_symbol
_atom_type_description
_atom_type_scat_dispersion_real
_atom_type_scat_dispersion_imag
_atom_type_scat_source
C C 0.0181 0.0091 'International Tables Vol C Tables 4.2.6.8 and 6.1.1.4'
H H 0.0000 0.0000 'International Tables Vol C Tables 4.2.6.8 and 6.1.1.4'
N N 0.0311 0.0180 'International Tables Vol C Tables 4.2.6.8 and 6.1.1.4'
O O 0.0492 0.0322 'International Tables Vol C Tables 4.2.6.8 and 6.1.1.4'
S S 0.3331 0.5567 'International Tables Vol C Tables 4.2.6.8 and 6.1.1.4'

loop_
_exptl_crystal_face_index_h
_exptl_crystal_face_index_k
_exptl_crystal_face_index_l
_exptl_crystal_face_perp_dist
0 1 2 0.0492
0 -1 -2 0.0492
-1 0 0 0.2475
1 0 0 0.2475
0 -1 2 0.0361
0 1 -2 0.0361

loop_
_geom_angle_atom_site_label_1
_geom_angle_atom_site_label_2
_geom_angle_atom_site_label_3
_geom_angle
O2 S1 N5 107.53(6)
O2 S1 C4 107.64(8)
O3 S1 O2 119.68(7)
O3 S1 N5 106.45(7)
O3 S1 C4 109.00(8)
N5 S1 C4 105.72(7)
C13 O14 C15 109.17(10)
C22 O21 C20 105.34(12)
C6 N5 S1 125.77(10)
C6 N5 C13 111.08(11)
C13 N5 S1 121.91(9)
S1 C4 H4A 109.5
S1 C4 H4B 109.5
S1 C4 H4C 109.5
H4A C4 H4B 109.5
H4A C4 H4C 109.5
H4B C4 H4C 109.5
C7 C6 N5 129.37(13)
C7 C6 C11 121.74(13)
C11 C6 N5 108.88(12)
C6 C7 H7 121.3
C6 C7 C8 117.46(14)
C8 C7 H7 121.3
C7 C8 H8 119.3
C9 C8 C7 121.47(14)
C9 C8 H8 119.3
C8 C9 H9 119.9
C8 C9 C10 120.23(14)
C10 C9 H9 119.9
C9 C10 H10 120.4
C11 C10 C9 119.17(14)
C11 C10 H10 120.4
C6 C11 C12 111.03(12)
C10 C11 C6 119.94(13)
C10 C11 C12 129.03(13)
C11 C12 H12 111.6
C11 C12 C13 104.05(11)
C11 C12 C16 114.42(12)
C13 C12 H12 111.6
C16 C12 H12 111.6
C16 C12 C13 102.90(11)
O14 C13 N5 112.58(12)
O14 C13 C12 107.78(11)
O14 C13 H13 110.7
N5 C13 C12 104.30(11)
N5 C13 H13 110.7
C12 C13 H13 110.7
O14 C15 H15 109.8
O14 C15 C16 103.16(11)
O14 C15 C17 110.16(11)
C16 C15 H15 109.8
C17 C15 H15 109.8
C17 C15 C16 113.98(12)
C12 C16 H16A 111.1
C12 C16 H16B 111.1
C15 C16 C12 103.25(11)
C15 C16 H16A 111.1
C15 C16 H16B 111.1
H16A C16 H16B 109.1
C18 C17 C15 118.64(13)
C25 C17 C15 121.05(13)
C25 C17 C18 120.20(13)
C17 C18 H18 119.0
C19 C18 C17 121.99(14)
C19 C18 H18 119.0
C18 C19 H19 121.9
C20 C19 C18 116.10(14)
C20 C19 H19 121.9
O21 C20 C24 109.99(13)
C19 C20 O21 126.08(14)
C19 C20 C24 123.93(13)
O21 C22 H22 123.6
C23 C22 O21 112.78(13)
C23 C22 H22 123.6
C22 C23 H23 126.9
C22 C23 C24 106.12(14)
C24 C23 H23 126.9
C20 C24 C23 105.76(13)
C20 C24 C25 118.93(13)
C25 C24 C23 135.28(14)
C17 C25 C24 118.78(13)
C17 C25 H25 120.6
C24 C25 H25 120.6

loop_
_geom_bond_atom_site_label_1
_geom_bond_atom_site_label_2
_geom_bond_distance
S1 O2 1.4305(11)
S1 O3 1.4297(12)
S1 N5 1.6326(12)
S1 C4 1.7523(17)
O14 C13 1.4142(16)
O14 C15 1.4471(17)
O21 C20 1.3819(17)
O21 C22 1.376(2)
N5 C6 1.4210(17)
N5 C13 1.4796(18)
C4 H4A 0.9800
C4 H4B 0.9800
C4 H4C 0.9800
C6 C7 1.390(2)
C6 C11 1.3905(19)
C7 H7 0.9500
C7 C8 1.393(2)
C8 H8 0.9500
C8 C9 1.385(2)
C9 H9 0.9500
C9 C10 1.393(2)
C10 H10 0.9500
C10 C11 1.385(2)
C11 C12 1.5063(19)
C12 H12 1.0000
C12 C13 1.5490(19)
C12 C16 1.533(2)
C13 H13 1.0000
C15 H15 1.0000
C15 C16 1.531(2)
C15 C17 1.5069(18)
C16 H16A 0.9900
C16 H16B 0.9900
C17 C18 1.401(2)
C17 C25 1.387(2)
C18 H18 0.9500
C18 C19 1.388(2)
C19 H19 0.9500
C19 C20 1.374(2)
C20 C24 1.391(2)
C22 H22 0.9500
C22 C23 1.335(2)
C23 H23 0.9500
C23 C24 1.444(2)
C24 C25 1.395(2)
C25 H25 0.9500

loop_
_geom_torsion_atom_site_label_1
_geom_torsion_atom_site_label_2
_geom_torsion_atom_site_label_3
_geom_torsion_atom_site_label_4
_geom_torsion
S1 N5 C6 C7 7.5(2)
S1 N5 C6 C11 -173.75(10)
S1 N5 C13 O14 59.72(15)
S1 N5 C13 C12 176.29(10)
O2 S1 N5 C6 -41.94(14)
O2 S1 N5 C13 151.99(11)
O3 S1 N5 C6 -171.34(11)
O3 S1 N5 C13 22.59(13)
O14 C15 C16 C12 -36.79(14)
O14 C15 C17 C18 150.92(13)
O14 C15 C17 C25 -32.94(18)
O21 C20 C24 C23 -0.75(16)
O21 C20 C24 C25 177.53(12)
O21 C22 C23 C24 0.08(18)
N5 C6 C7 C8 178.56(14)
N5 C6 C11 C10 -178.72(12)
N5 C6 C11 C12 1.48(16)
C4 S1 N5 C6 72.84(13)
C4 S1 N5 C13 -93.24(12)
C6 N5 C13 O14 -108.20(13)
C6 N5 C13 C12 8.37(15)
C6 C7 C8 C9 -0.1(2)
C6 C11 C12 C13 3.62(15)
C6 C11 C12 C16 115.11(13)
C7 C6 C11 C10 0.1(2)
C7 C6 C11 C12 -179.70(13)
C7 C8 C9 C10 0.0(2)
C8 C9 C10 C11 0.1(2)
C9 C10 C11 C6 -0.1(2)
C9 C10 C11 C12 179.63(14)
C10 C11 C12 C13 -176.16(14)
C10 C11 C12 C16 -64.67(19)
C11 C6 C7 C8 0.0(2)
C11 C12 C13 O14 112.89(12)
C11 C12 C13 N5 -6.97(14)
C11 C12 C16 C15 -85.93(14)
C13 O14 C15 C16 33.98(14)
C13 O14 C15 C17 156.02(12)
C13 N5 C6 C7 174.89(14)
C13 N5 C6 C11 -6.40(15)
C13 C12 C16 C15 26.25(14)
C15 O14 C13 N5 97.31(13)
C15 O14 C13 C12 -17.17(15)
C15 C17 C18 C19 173.99(13)
C15 C17 C25 C24 -175.66(13)
C16 C12 C13 O14 -6.75(15)
C16 C12 C13 N5 -126.61(12)
C16 C15 C17 C18 -93.69(16)
C16 C15 C17 C25 82.44(17)
C17 C15 C16 C12 -156.23(12)
C17 C18 C19 C20 1.6(2)
C18 C17 C25 C24 0.4(2)
C18 C19 C20 O21 -179.20(13)
C18 C19 C20 C24 0.6(2)
C19 C20 C24 C23 179.39(14)
C19 C20 C24 C25 -2.3(2)
C20 O21 C22 C23 -0.53(17)
C20 C24 C25 C17 1.7(2)
C22 O21 C20 C19 -179.35(14)
C22 O21 C20 C24 0.79(15)
C22 C23 C24 C20 0.41(17)
C22 C23 C24 C25 -177.45(16)
C23 C24 C25 C17 179.37(16)
C25 C17 C18 C19 -2.2(2)

loop_
_exptl_oxdiff_crystal_face_indexfrac_h
_exptl_oxdiff_crystal_face_indexfrac_k
_exptl_oxdiff_crystal_face_indexfrac_l
_exptl_oxdiff_crystal_face_x
_exptl_oxdiff_crystal_face_y
_exptl_oxdiff_crystal_face_z
-0.0002 0.9989 1.9984 -0.2450 -0.0255 0.0032
0.0002 -0.9989 -1.9984 0.2450 0.0255 -0.0032
-0.9994 -0.0004 -0.0001 -0.0011 -0.0001 -0.1496
0.9994 0.0004 0.0001 0.0011 0.0001 0.1496
-0.0010 -0.9995 1.9995 -0.0089 -0.2462 0.0014
0.0010 0.9995 -1.9995 0.0089 0.2462 -0.0014
